data_2225714
loop_
_publ_author_name
'Fun, Hoong-Kun'
'Hemamalini, Madhukar'
'Siddaraju, B. P.'
'Yathirajan, H. S.'
'Siddegowda, M. S.'

_publ_section_title
;
 10,10-Dimethylanthrone
;
_journal_coeditor_code SJ2742
_journal_issue 4
_journal_name_full 'Acta Crystallographica Section E'
_journal_page_first o808
_journal_page_last o809
_journal_paper_doi 10.1107/S1600536810008524
_journal_volume 66
_journal_year 2010
_chemical_formula_moiety 'C16 H14 O'
_chemical_formula_sum 'C16 H14 O'
_chemical_formula_weight 222.27
_chemical_name_common 10,10-Dimethylanthrone
_chemical_name_systematic
;
10,10-Dimethyl-10<i>H</i>-anthracen-9-one
;
_space_group_IT_number 2
_symmetry_cell_setting triclinic
_symmetry_space_group_name_Hall '-P 1'
_symmetry_space_group_name_H-M 'P -1'
_atom_sites_solution_hydrogens geom
_atom_sites_solution_primary direct
_atom_sites_solution_secondary difmap
_audit_creation_method SHELXL-97
_cell_angle_alpha 107.9550(10)
_cell_angle_beta 98.7340(10)
_cell_angle_gamma 111.7640(10)
_cell_formula_units_Z 6
_cell_length_a 11.2438(6)
_cell_length_b 12.1105(6)
_cell_length_c 15.1025(8)
_cell_measurement_reflns_used 9906
_cell_measurement_temperature 100.00(10)
_cell_measurement_theta_max 32.65
_cell_measurement_theta_min 2.84
_cell_volume 1732.48(16)
_computing_cell_refinement 'SAINT (Bruker, 2009)'
_computing_data_collection 'APEX2 (Bruker, 2009)'
_computing_data_reduction 'SAINT (Bruker, 2009)'
_computing_molecular_graphics 'SHELXTL (Sheldrick, 2008)'
_computing_publication_material 'SHELXTL (Sheldrick, 2008) and PLATON (Spek, 2009)'
_computing_structure_refinement 'SHELXTL (Sheldrick, 2008)'
_computing_structure_solution 'SHELXTL (Sheldrick, 2008)'
_diffrn_ambient_temperature 100.00(10)
_diffrn_measured_fraction_theta_full 0.991
_diffrn_measured_fraction_theta_max 0.991
_diffrn_measurement_device_type
;
Bruker APEX DUO CCD area-detector diffractometer
;
_diffrn_measurement_method '\f and \w scans'
_diffrn_radiation_monochromator graphite
_diffrn_radiation_source 'fine-focus sealed tube'
_diffrn_radiation_type MoK\a
_diffrn_radiation_wavelength 0.71073
_diffrn_reflns_av_R_equivalents 0.0278
_diffrn_reflns_av_sigmaI/netI 0.0282
_diffrn_reflns_limit_h_max 15
_diffrn_reflns_limit_h_min -15
_diffrn_reflns_limit_k_max 17
_diffrn_reflns_limit_k_min -17
_diffrn_reflns_limit_l_max 21
_diffrn_reflns_limit_l_min -21
_diffrn_reflns_number 35076
_diffrn_reflns_theta_full 30.00
_diffrn_reflns_theta_max 30.00
_diffrn_reflns_theta_min 1.49
_diffrn_standards_number 0
_exptl_absorpt_coefficient_mu 0.078
_exptl_absorpt_correction_T_max 0.9789
_exptl_absorpt_correction_T_min 0.9534
_exptl_absorpt_correction_type multi-scan
_exptl_absorpt_process_details '(SADABS; Bruker, 2009)'
_exptl_crystal_colour orange
_exptl_crystal_density_diffrn 1.278
_exptl_crystal_density_method 'not measured'
_exptl_crystal_description block
_exptl_crystal_F_000 708
_exptl_crystal_size_max 0.62
_exptl_crystal_size_mid 0.31
_exptl_crystal_size_min 0.27
_refine_diff_density_max 0.536
_refine_diff_density_min -0.360
_refine_ls_extinction_method none
_refine_ls_goodness_of_fit_ref 1.065
_refine_ls_hydrogen_treatment constr
_refine_ls_matrix_type full
_refine_ls_number_parameters 466
_refine_ls_number_reflns 10016
_refine_ls_number_restraints 0
_refine_ls_restrained_S_all 1.065
_refine_ls_R_factor_all 0.0549
_refine_ls_R_factor_gt 0.0441
_refine_ls_shift/su_max 0.001
_refine_ls_shift/su_mean 0.000
_refine_ls_structure_factor_coef Fsqd
_refine_ls_weighting_details 'calc w=1/[\s^2^(Fo^2^)+(0.0807P)^2^+0.4760P] where P=(Fo^2^+2Fc^2^)/3'
_refine_ls_weighting_scheme calc
_refine_ls_wR_factor_gt 0.1227
_refine_ls_wR_factor_ref 0.1424
_reflns_number_gt 8420
_reflns_number_total 10016
_reflns_threshold_expression I>2\s(I)
_cod_data_source_file sj2742.cif
_cod_data_source_block I
_cod_depositor_comments
;
The following automatic conversions were performed:
'_symmetry_cell_setting' value 'Triclinic' changed to 'triclinic'
according to '/home/saulius/struct/CIF-dictionaries/cif_core.dic'
dictionary named 'cif_core.dic' version 2.4.1 from 2010-06-29.

Automatic conversion script
Id: cif_fix_enum 1527 2010-12-29 10:47:43Z saulius 
;
_cod_original_cell_volume 1732.47(16)
_cod_database_code 2225714
_cod_database_fobs_code 2225714

loop_
_symmetry_equiv_pos_as_xyz
'x, y, z'
'-x, -y, -z'

loop_
_atom_site_type_symbol
_atom_site_label
_atom_site_fract_x
_atom_site_fract_y
_atom_site_fract_z
_atom_site_U_iso_or_equiv
_atom_site_adp_type
_atom_site_calc_flag
_atom_site_refinement_flags
_atom_site_occupancy
_atom_site_disorder_assembly
_atom_site_disorder_group
O O1A 0.56816(9) 0.79013(8) 0.44954(7) 0.02699(19) Uani d . 1 . .
C C1A 0.68614(10) 1.07682(10) 0.39587(7) 0.01479(19) Uani d . 1 . .
C C2A 0.80724(11) 1.18655(11) 0.41974(8) 0.0192(2) Uani d . 1 . .
H H2AA 0.8086 1.2474 0.3940 0.023 Uiso calc R 1 . .
C C3A 0.92550(11) 1.20656(11) 0.48111(8) 0.0218(2) Uani d . 1 . .
H H3AA 1.0040 1.2814 0.4972 0.026 Uiso calc R 1 . .
C C4A 0.92729(11) 1.11539(12) 0.51856(8) 0.0218(2) Uani d . 1 . .
H H4AA 1.0068 1.1278 0.5584 0.026 Uiso calc R 1 . .
C C5A 0.80939(11) 1.00627(11) 0.49582(8) 0.0194(2) Uani d . 1 . .
H H5AA 0.8097 0.9447 0.5203 0.023 Uiso calc R 1 . .
C C6A 0.68883(10) 0.98739(10) 0.43599(7) 0.01541(19) Uani d . 1 . .
C C7A 0.56463(11) 0.87236(10) 0.41915(7) 0.01671(19) Uani d . 1 . .
C C8A 0.43582(10) 0.86035(10) 0.36546(7) 0.01535(19) Uani d . 1 . .
C C9A 0.31622(11) 0.75993(10) 0.35921(8) 0.0189(2) Uani d . 1 . .
H H9AA 0.3201 0.7045 0.3894 0.023 Uiso calc R 1 . .
C C10A 0.19306(11) 0.74253(10) 0.30882(8) 0.0210(2) Uani d . 1 . .
H H10A 0.1141 0.6768 0.3058 0.025 Uiso calc R 1 . .
C C11A 0.18879(11) 0.82504(11) 0.26257(9) 0.0223(2) Uani d . 1 . .
H H11A 0.1065 0.8137 0.2278 0.027 Uiso calc R 1 . .
C C12A 0.30651(11) 0.92392(11) 0.26805(8) 0.0209(2) Uani d . 1 . .
H H12A 0.3018 0.9771 0.2358 0.025 Uiso calc R 1 . .
C C13A 0.43266(10) 0.94566(10) 0.32106(7) 0.01543(19) Uani d . 1 . .
C C14A 0.55932(10) 1.05499(10) 0.32446(7) 0.01520(19) Uani d . 1 . .
C C15A 0.57639(12) 1.01805(12) 0.22108(8) 0.0218(2) Uani d . 1 . .
H H15A 0.5831 0.9378 0.2022 0.033 Uiso calc R 1 . .
H H15B 0.6565 1.0850 0.2215 0.033 Uiso calc R 1 . .
H H15C 0.5001 1.0085 0.1754 0.033 Uiso calc R 1 . .
C C16A 0.54310(12) 1.18059(10) 0.35169(9) 0.0216(2) Uani d . 1 . .
H H16A 0.5360 1.2064 0.4167 0.032 Uiso calc R 1 . .
H H16B 0.4634 1.1662 0.3068 0.032 Uiso calc R 1 . .
H H16C 0.6198 1.2477 0.3486 0.032 Uiso calc R 1 . .
O O1B 0.52412(9) 0.74204(9) 0.03541(7) 0.02682(19) Uani d . 1 . .
C C1B 0.69616(10) 0.58076(10) -0.09660(7) 0.01525(19) Uani d . 1 . .
C C2B 0.70059(11) 0.53353(11) -0.19275(8) 0.0196(2) Uani d . 1 . .
H H2BA 0.7581 0.4961 -0.2062 0.023 Uiso calc R 1 . .
C C3B 0.62091(12) 0.54135(11) -0.26839(8) 0.0226(2) Uani d . 1 . .
H H3BA 0.6242 0.5077 -0.3318 0.027 Uiso calc R 1 . .
C C4B 0.53651(12) 0.59936(11) -0.24945(8) 0.0238(2) Uani d . 1 . .
H H4BA 0.4842 0.6057 -0.2998 0.029 Uiso calc R 1 . .
C C5B 0.53076(11) 0.64754(11) -0.15537(8) 0.0210(2) Uani d . 1 . .
H H5BA 0.4746 0.6868 -0.1424 0.025 Uiso calc R 1 . .
C C6B 0.60928(10) 0.63766(10) -0.07907(8) 0.01640(19) Uani d . 1 . .
C C7B 0.59492(10) 0.68598(10) 0.01946(8) 0.01716(19) Uani d . 1 . .
C C8B 0.66776(10) 0.66388(10) 0.09737(8) 0.01560(19) Uani d . 1 . .
C C9B 0.64508(11) 0.69874(10) 0.18895(8) 0.0186(2) Uani d . 1 . .
H H9BA 0.5841 0.7329 0.1983 0.022 Uiso calc R 1 . .
C C10B 0.71228(12) 0.68289(11) 0.26493(8) 0.0203(2) Uani d . 1 . .
H H10B 0.6968 0.7061 0.3252 0.024 Uiso calc R 1 . .
C C11B 0.80371(11) 0.63168(11) 0.25022(8) 0.0195(2) Uani d . 1 . .
H H11B 0.8496 0.6208 0.3010 0.023 Uiso calc R 1 . .
C C12B 0.82647(11) 0.59700(10) 0.16019(8) 0.0178(2) Uani d . 1 . .
H H12B 0.8880 0.5634 0.1517 0.021 Uiso calc R 1 . .
C C13B 0.75874(10) 0.61140(9) 0.08158(7) 0.01495(18) Uani d . 1 . .
C C14B 0.78902(10) 0.57404(10) -0.01569(7) 0.01553(19) Uani d . 1 . .
C C15B 0.77900(13) 0.43618(11) -0.04709(8) 0.0236(2) Uani d . 1 . .
H H15D 0.6880 0.3751 -0.0599 0.035 Uiso calc R 1 . .
H H15E 0.8370 0.4322 0.0042 0.035 Uiso calc R 1 . .
H H15F 0.8057 0.4155 -0.1051 0.035 Uiso calc R 1 . .
C C16B 0.93459(11) 0.67118(12) -0.00016(9) 0.0234(2) Uani d . 1 . .
H H16D 0.9418 0.7573 0.0205 0.035 Uiso calc R 1 . .
H H16E 0.9563 0.6495 -0.0603 0.035 Uiso calc R 1 . .
H H16F 0.9958 0.6669 0.0490 0.035 Uiso calc R 1 . .
O O1C 0.95232(9) 0.45834(8) 0.29323(7) 0.0297(2) Uani d . 1 . .
C C1C 1.10277(10) 0.24592(9) 0.31380(7) 0.01459(18) Uani d . 1 . .
C C2C 1.20914(11) 0.25001(10) 0.37943(8) 0.0185(2) Uani d . 1 . .
H H2CA 1.2281 0.1791 0.3644 0.022 Uiso calc R 1 . .
C C3C 1.28635(12) 0.35724(11) 0.46597(8) 0.0230(2) Uani d . 1 . .
H H3CA 1.3558 0.3574 0.5083 0.028 Uiso calc R 1 . .
C C4C 1.26000(13) 0.46478(11) 0.48958(8) 0.0247(2) Uani d . 1 . .
H H4CA 1.3111 0.5365 0.5479 0.030 Uiso calc R 1 . .
C C5C 1.15738(12) 0.46413(10) 0.42563(8) 0.0201(2) Uani d . 1 . .
H H5CA 1.1402 0.5361 0.4408 0.024 Uiso calc R 1 . .
C C6C 1.07904(10) 0.35551(9) 0.33796(7) 0.01501(19) Uani d . 1 . .
C C7C 0.97047(10) 0.36071(10) 0.27270(8) 0.01652(19) Uani d . 1 . .
C C8C 0.88406(10) 0.24447(10) 0.18236(7) 0.01471(18) Uani d . 1 . .
C C9C 0.77830(11) 0.24772(11) 0.12168(8) 0.0180(2) Uani d . 1 . .
H H9CA 0.7660 0.3225 0.1388 0.022 Uiso calc R 1 . .
C C10C 0.69261(11) 0.14160(12) 0.03723(8) 0.0219(2) Uani d . 1 . .
H H10C 0.6232 0.1445 -0.0028 0.026 Uiso calc R 1 . .
C C11C 0.71192(12) 0.03012(11) 0.01295(8) 0.0226(2) Uani d . 1 . .
H H11C 0.6544 -0.0424 -0.0434 0.027 Uiso calc R 1 . .
C C12C 0.81653(11) 0.02660(11) 0.07228(8) 0.0193(2) Uani d . 1 . .
H H12C 0.8282 -0.0485 0.0545 0.023 Uiso calc R 1 . .
C C13C 0.90527(10) 0.13340(10) 0.15846(7) 0.01460(18) Uani d . 1 . .
C C14C 1.01912(10) 0.12450(10) 0.22050(7) 0.01462(18) Uani d . 1 . .
C C15C 0.95875(11) 0.00734(10) 0.24858(8) 0.0194(2) Uani d . 1 . .
H H15G 0.8980 0.0188 0.2848 0.029 Uiso calc R 1 . .
H H15H 1.0297 0.0013 0.2880 0.029 Uiso calc R 1 . .
H H15I 0.9111 -0.0707 0.1904 0.029 Uiso calc R 1 . .
C C16C 1.11272(11) 0.10352(11) 0.15848(8) 0.0197(2) Uani d . 1 . .
H H16G 1.1483 0.1751 0.1397 0.030 Uiso calc R 1 . .
H H16H 1.0627 0.0248 0.1011 0.030 Uiso calc R 1 . .
H H16I 1.1853 0.0977 0.1962 0.030 Uiso calc R 1 . .

loop_
_atom_site_aniso_label
_atom_site_aniso_U_11
_atom_site_aniso_U_22
_atom_site_aniso_U_33
_atom_site_aniso_U_12
_atom_site_aniso_U_13
_atom_site_aniso_U_23
O1A 0.0275(4) 0.0230(4) 0.0374(5) 0.0127(4) 0.0079(4) 0.0198(4)
C1A 0.0167(5) 0.0150(4) 0.0130(4) 0.0075(4) 0.0056(3) 0.0051(3)
C2A 0.0200(5) 0.0183(5) 0.0180(5) 0.0061(4) 0.0066(4) 0.0081(4)
C3A 0.0170(5) 0.0229(5) 0.0190(5) 0.0043(4) 0.0056(4) 0.0058(4)
C4A 0.0184(5) 0.0271(6) 0.0172(5) 0.0105(4) 0.0033(4) 0.0058(4)
C5A 0.0209(5) 0.0228(5) 0.0177(5) 0.0127(4) 0.0052(4) 0.0086(4)
C6A 0.0175(5) 0.0157(4) 0.0144(4) 0.0087(4) 0.0055(3) 0.0056(4)
C7A 0.0194(5) 0.0157(4) 0.0175(4) 0.0092(4) 0.0065(4) 0.0074(4)
C8A 0.0180(5) 0.0129(4) 0.0158(4) 0.0078(4) 0.0061(3) 0.0049(3)
C9A 0.0222(5) 0.0138(4) 0.0201(5) 0.0069(4) 0.0087(4) 0.0062(4)
C10A 0.0184(5) 0.0155(5) 0.0231(5) 0.0048(4) 0.0073(4) 0.0031(4)
C11A 0.0163(5) 0.0212(5) 0.0250(5) 0.0082(4) 0.0035(4) 0.0050(4)
C12A 0.0197(5) 0.0203(5) 0.0243(5) 0.0103(4) 0.0049(4) 0.0100(4)
C13A 0.0167(5) 0.0143(4) 0.0163(4) 0.0081(4) 0.0057(4) 0.0054(4)
C14A 0.0174(5) 0.0140(4) 0.0154(4) 0.0071(4) 0.0051(3) 0.0071(3)
C15A 0.0227(5) 0.0260(5) 0.0160(5) 0.0088(4) 0.0062(4) 0.0098(4)
C16A 0.0231(5) 0.0137(5) 0.0302(6) 0.0101(4) 0.0077(4) 0.0091(4)
O1B 0.0291(4) 0.0303(5) 0.0296(4) 0.0230(4) 0.0088(3) 0.0105(4)
C1B 0.0144(4) 0.0130(4) 0.0182(4) 0.0055(4) 0.0038(3) 0.0073(4)
C2B 0.0201(5) 0.0191(5) 0.0195(5) 0.0086(4) 0.0060(4) 0.0078(4)
C3B 0.0231(5) 0.0219(5) 0.0181(5) 0.0060(4) 0.0034(4) 0.0084(4)
C4B 0.0216(5) 0.0219(5) 0.0217(5) 0.0059(4) -0.0016(4) 0.0096(4)
C5B 0.0174(5) 0.0182(5) 0.0257(5) 0.0078(4) 0.0014(4) 0.0091(4)
C6B 0.0146(4) 0.0130(4) 0.0205(5) 0.0058(4) 0.0030(4) 0.0066(4)
C7B 0.0159(5) 0.0145(4) 0.0215(5) 0.0078(4) 0.0046(4) 0.0069(4)
C8B 0.0146(4) 0.0124(4) 0.0193(5) 0.0058(4) 0.0051(4) 0.0058(4)
C9B 0.0189(5) 0.0156(5) 0.0227(5) 0.0089(4) 0.0087(4) 0.0067(4)
C10B 0.0241(5) 0.0176(5) 0.0193(5) 0.0088(4) 0.0092(4) 0.0068(4)
C11B 0.0204(5) 0.0189(5) 0.0184(5) 0.0079(4) 0.0044(4) 0.0080(4)
C12B 0.0169(5) 0.0177(5) 0.0207(5) 0.0090(4) 0.0057(4) 0.0084(4)
C13B 0.0137(4) 0.0124(4) 0.0178(4) 0.0050(3) 0.0050(3) 0.0056(3)
C14B 0.0157(4) 0.0165(4) 0.0176(4) 0.0095(4) 0.0059(3) 0.0076(4)
C15B 0.0354(6) 0.0232(5) 0.0222(5) 0.0209(5) 0.0113(5) 0.0106(4)
C16B 0.0154(5) 0.0323(6) 0.0236(5) 0.0090(4) 0.0069(4) 0.0139(5)
O1C 0.0302(5) 0.0166(4) 0.0363(5) 0.0140(4) -0.0027(4) 0.0047(3)
C1C 0.0147(4) 0.0139(4) 0.0151(4) 0.0053(4) 0.0041(3) 0.0071(3)
C2C 0.0186(5) 0.0176(5) 0.0204(5) 0.0084(4) 0.0032(4) 0.0097(4)
C3C 0.0217(5) 0.0213(5) 0.0212(5) 0.0069(4) -0.0018(4) 0.0096(4)
C4C 0.0271(6) 0.0174(5) 0.0193(5) 0.0053(4) -0.0030(4) 0.0048(4)
C5C 0.0231(5) 0.0137(4) 0.0196(5) 0.0068(4) 0.0024(4) 0.0056(4)
C6C 0.0155(4) 0.0128(4) 0.0159(4) 0.0052(4) 0.0034(3) 0.0066(4)
C7C 0.0162(5) 0.0130(4) 0.0193(5) 0.0058(4) 0.0033(4) 0.0069(4)
C8C 0.0141(4) 0.0150(4) 0.0156(4) 0.0058(4) 0.0043(3) 0.0077(4)
C9C 0.0172(5) 0.0199(5) 0.0205(5) 0.0092(4) 0.0051(4) 0.0114(4)
C10C 0.0185(5) 0.0279(6) 0.0196(5) 0.0102(4) 0.0023(4) 0.0114(4)
C11C 0.0210(5) 0.0235(5) 0.0156(5) 0.0070(4) 0.0005(4) 0.0039(4)
C12C 0.0205(5) 0.0183(5) 0.0170(5) 0.0089(4) 0.0043(4) 0.0047(4)
C13C 0.0146(4) 0.0155(4) 0.0143(4) 0.0063(4) 0.0049(3) 0.0069(4)
C14C 0.0162(4) 0.0134(4) 0.0151(4) 0.0075(4) 0.0040(3) 0.0061(3)
C15C 0.0229(5) 0.0142(4) 0.0201(5) 0.0072(4) 0.0046(4) 0.0080(4)
C16C 0.0195(5) 0.0222(5) 0.0205(5) 0.0123(4) 0.0072(4) 0.0079(4)

loop_
_atom_type_symbol
_atom_type_description
_atom_type_scat_dispersion_real
_atom_type_scat_dispersion_imag
_atom_type_scat_source
C C 0.0033 0.0016 'International Tables Vol C Tables 4.2.6.8 and 6.1.1.4'
H H 0.0000 0.0000 'International Tables Vol C Tables 4.2.6.8 and 6.1.1.4'
O O 0.0106 0.0060 'International Tables Vol C Tables 4.2.6.8 and 6.1.1.4'

loop_
_geom_angle_atom_site_label_1
_geom_angle_atom_site_label_2
_geom_angle_atom_site_label_3
_geom_angle_site_symmetry_1
_geom_angle_site_symmetry_3
_geom_angle
_geom_angle_publ_flag
C2A C1A C6A . . 117.35(10) ?
C2A C1A C14A . . 120.03(9) ?
C6A C1A C14A . . 122.55(9) ?
C3A C2A C1A . . 121.50(10) ?
C3A C2A H2AA . . 119.3 ?
C1A C2A H2AA . . 119.3 ?
C2A C3A C4A . . 120.49(10) ?
C2A C3A H3AA . . 119.8 ?
C4A C3A H3AA . . 119.8 ?
C5A C4A C3A . . 119.08(10) ?
C5A C4A H4AA . . 120.5 ?
C3A C4A H4AA . . 120.5 ?
C4A C5A C6A . . 120.61(10) ?
C4A C5A H5AA . . 119.7 ?
C6A C5A H5AA . . 119.7 ?
C1A C6A C5A . . 120.93(10) ?
C1A C6A C7A . . 121.15(9) ?
C5A C6A C7A . . 117.90(9) ?
O1A C7A C6A . . 121.08(10) ?
O1A C7A C8A . . 121.12(10) ?
C6A C7A C8A . . 117.80(9) ?
C13A C8A C9A . . 120.68(10) ?
C13A C8A C7A . . 121.17(9) ?
C9A C8A C7A . . 118.15(9) ?
C10A C9A C8A . . 120.83(10) ?
C10A C9A H9AA . . 119.6 ?
C8A C9A H9AA . . 119.6 ?
C9A C10A C11A . . 119.01(10) ?
C9A C10A H10A . . 120.5 ?
C11A C10A H10A . . 120.5 ?
C12A C11A C10A . . 120.43(10) ?
C12A C11A H11A . . 119.8 ?
C10A C11A H11A . . 119.8 ?
C11A C12A C13A . . 121.57(10) ?
C11A C12A H12A . . 119.2 ?
C13A C12A H12A . . 119.2 ?
C8A C13A C12A . . 117.44(10) ?
C8A C13A C14A . . 122.81(9) ?
C12A C13A C14A . . 119.69(9) ?
C13A C14A C1A . . 112.91(8) ?
C13A C14A C16A . . 109.53(8) ?
C1A C14A C16A . . 109.86(9) ?
C13A C14A C15A . . 107.85(8) ?
C1A C14A C15A . . 107.88(8) ?
C16A C14A C15A . . 108.70(9) ?
C14A C15A H15A . . 109.5 ?
C14A C15A H15B . . 109.5 ?
H15A C15A H15B . . 109.5 ?
C14A C15A H15C . . 109.5 ?
H15A C15A H15C . . 109.5 ?
H15B C15A H15C . . 109.5 ?
C14A C16A H16A . . 109.5 ?
C14A C16A H16B . . 109.5 ?
H16A C16A H16B . . 109.5 ?
C14A C16A H16C . . 109.5 ?
H16A C16A H16C . . 109.5 ?
H16B C16A H16C . . 109.5 ?
C6B C1B C2B . . 117.54(9) ?
C6B C1B C14B . . 122.94(9) ?
C2B C1B C14B . . 119.46(9) ?
C3B C2B C1B . . 121.51(10) ?
C3B C2B H2BA . . 119.2 ?
C1B C2B H2BA . . 119.2 ?
C4B C3B C2B . . 120.13(10) ?
C4B C3B H3BA . . 119.9 ?
C2B C3B H3BA . . 119.9 ?
C5B C4B C3B . . 119.62(10) ?
C5B C4B H4BA . . 120.2 ?
C3B C4B H4BA . . 120.2 ?
C4B C5B C6B . . 120.39(10) ?
C4B C5B H5BA . . 119.8 ?
C6B C5B H5BA . . 119.8 ?
C1B C6B C5B . . 120.78(10) ?
C1B C6B C7B . . 121.12(9) ?
C5B C6B C7B . . 118.08(9) ?
O1B C7B C6B . . 120.70(10) ?
O1B C7B C8B . . 121.46(10) ?
C6B C7B C8B . . 117.83(9) ?
C13B C8B C9B . . 120.44(10) ?
C13B C8B C7B . . 121.31(9) ?
C9B C8B C7B . . 118.25(9) ?
C10B C9B C8B . . 120.80(10) ?
C10B C9B H9BA . . 119.6 ?
C8B C9B H9BA . . 119.6 ?
C9B C10B C11B . . 119.22(10) ?
C9B C10B H10B . . 120.4 ?
C11B C10B H10B . . 120.4 ?
C12B C11B C10B . . 120.30(10) ?
C12B C11B H11B . . 119.9 ?
C10B C11B H11B . . 119.9 ?
C11B C12B C13B . . 121.56(10) ?
C11B C12B H12B . . 119.2 ?
C13B C12B H12B . . 119.2 ?
C8B C13B C12B . . 117.68(9) ?
C8B C13B C14B . . 122.66(9) ?
C12B C13B C14B . . 119.63(9) ?
C1B C14B C13B . . 113.08(8) ?
C1B C14B C15B . . 109.74(9) ?
C13B C14B C15B . . 109.38(8) ?
C1B C14B C16B . . 107.61(8) ?
C13B C14B C16B . . 107.82(8) ?
C15B C14B C16B . . 109.10(9) ?
C14B C15B H15D . . 109.5 ?
C14B C15B H15E . . 109.5 ?
H15D C15B H15E . . 109.5 ?
C14B C15B H15F . . 109.5 ?
H15D C15B H15F . . 109.5 ?
H15E C15B H15F . . 109.5 ?
C14B C16B H16D . . 109.5 ?
C14B C16B H16E . . 109.5 ?
H16D C16B H16E . . 109.5 ?
C14B C16B H16F . . 109.5 ?
H16D C16B H16F . . 109.5 ?
H16E C16B H16F . . 109.5 ?
C6C C1C C2C . . 117.59(9) ?
C6C C1C C14C . . 122.92(9) ?
C2C C1C C14C . . 119.48(9) ?
C3C C2C C1C . . 121.57(10) ?
C3C C2C H2CA . . 119.2 ?
C1C C2C H2CA . . 119.2 ?
C2C C3C C4C . . 120.06(10) ?
C2C C3C H3CA . . 120.0 ?
C4C C3C H3CA . . 120.0 ?
C5C C4C C3C . . 119.55(10) ?
C5C C4C H4CA . . 120.2 ?
C3C C4C H4CA . . 120.2 ?
C4C C5C C6C . . 120.42(10) ?
C4C C5C H5CA . . 119.8 ?
C6C C5C H5CA . . 119.8 ?
C1C C6C C5C . . 120.78(10) ?
C1C C6C C7C . . 121.40(9) ?
C5C C6C C7C . . 117.82(9) ?
O1C C7C C8C . . 120.98(10) ?
O1C C7C C6C . . 121.04(10) ?
C8C C7C C6C . . 117.98(9) ?
C13C C8C C9C . . 120.82(9) ?
C13C C8C C7C . . 121.05(9) ?
C9C C8C C7C . . 118.12(9) ?
C10C C9C C8C . . 120.96(10) ?
C10C C9C H9CA . . 119.5 ?
C8C C9C H9CA . . 119.5 ?
C9C C10C C11C . . 118.83(10) ?
C9C C10C H10C . . 120.6 ?
C11C C10C H10C . . 120.6 ?
C12C C11C C10C . . 120.45(10) ?
C12C C11C H11C . . 119.8 ?
C10C C11C H11C . . 119.8 ?
C11C C12C C13C . . 121.79(10) ?
C11C C12C H12C . . 119.1 ?
C13C C12C H12C . . 119.1 ?
C8C C13C C12C . . 117.14(9) ?
C8C C13C C14C . . 123.28(9) ?
C12C C13C C14C . . 119.57(9) ?
C1C C14C C13C . . 113.28(8) ?
C1C C14C C15C . . 108.61(8) ?
C13C C14C C15C . . 108.91(8) ?
C1C C14C C16C . . 108.38(8) ?
C13C C14C C16C . . 108.09(8) ?
C15C C14C C16C . . 109.54(8) ?
C14C C15C H15G . . 109.5 ?
C14C C15C H15H . . 109.5 ?
H15G C15C H15H . . 109.5 ?
C14C C15C H15I . . 109.5 ?
H15G C15C H15I . . 109.5 ?
H15H C15C H15I . . 109.5 ?
C14C C16C H16G . . 109.5 ?
C14C C16C H16H . . 109.5 ?
H16G C16C H16H . . 109.5 ?
C14C C16C H16I . . 109.5 ?
H16G C16C H16I . . 109.5 ?
H16H C16C H16I . . 109.5 ?

loop_
_geom_bond_atom_site_label_1
_geom_bond_atom_site_label_2
_geom_bond_site_symmetry_2
_geom_bond_distance
_geom_bond_publ_flag
O1A C7A . 1.2286(13) ?
C1A C2A . 1.4013(14) ?
C1A C6A . 1.4016(14) ?
C1A C14A . 1.5309(14) ?
C2A C3A . 1.3908(16) ?
C2A H2AA . 0.9300 ?
C3A C4A . 1.3920(17) ?
C3A H3AA . 0.9300 ?
C4A C5A . 1.3800(16) ?
C4A H4AA . 0.9300 ?
C5A C6A . 1.4061(14) ?
C5A H5AA . 0.9300 ?
C6A C7A . 1.4787(14) ?
C7A C8A . 1.4800(15) ?
C8A C13A . 1.4020(14) ?
C8A C9A . 1.4051(14) ?
C9A C10A . 1.3804(16) ?
C9A H9AA . 0.9300 ?
C10A C11A . 1.3945(17) ?
C10A H10A . 0.9300 ?
C11A C12A . 1.3867(16) ?
C11A H11A . 0.9300 ?
C12A C13A . 1.4037(15) ?
C12A H12A . 0.9300 ?
C13A C14A . 1.5235(14) ?
C14A C16A . 1.5359(14) ?
C14A C15A . 1.5487(14) ?
C15A H15A . 0.9600 ?
C15A H15B . 0.9600 ?
C15A H15C . 0.9600 ?
C16A H16A . 0.9600 ?
C16A H16B . 0.9600 ?
C16A H16C . 0.9600 ?
O1B C7B . 1.2292(13) ?
C1B C6B . 1.4015(14) ?
C1B C2B . 1.4032(14) ?
C1B C14B . 1.5254(14) ?
C2B C3B . 1.3912(15) ?
C2B H2BA . 0.9300 ?
C3B C4B . 1.3889(17) ?
C3B H3BA . 0.9300 ?
C4B C5B . 1.3814(17) ?
C4B H4BA . 0.9300 ?
C5B C6B . 1.4058(14) ?
C5B H5BA . 0.9300 ?
C6B C7B . 1.4795(15) ?
C7B C8B . 1.4801(14) ?
C8B C13B . 1.4035(14) ?
C8B C9B . 1.4082(14) ?
C9B C10B . 1.3801(16) ?
C9B H9BA . 0.9300 ?
C10B C11B . 1.3957(16) ?
C10B H10B . 0.9300 ?
C11B C12B . 1.3871(15) ?
C11B H11B . 0.9300 ?
C12B C13B . 1.4040(14) ?
C12B H12B . 0.9300 ?
C13B C14B . 1.5281(14) ?
C14B C15B . 1.5430(15) ?
C14B C16B . 1.5503(15) ?
C15B H15D . 0.9600 ?
C15B H15E . 0.9600 ?
C15B H15F . 0.9600 ?
C16B H16D . 0.9600 ?
C16B H16E . 0.9600 ?
C16B H16F . 0.9600 ?
O1C C7C . 1.2280(13) ?
C1C C6C . 1.3998(14) ?
C1C C2C . 1.4075(14) ?
C1C C14C . 1.5254(14) ?
C2C C3C . 1.3861(15) ?
C2C H2CA . 0.9300 ?
C3C C4C . 1.3939(17) ?
C3C H3CA . 0.9300 ?
C4C C5C . 1.3836(16) ?
C4C H4CA . 0.9300 ?
C5C C6C . 1.4043(14) ?
C5C H5CA . 0.9300 ?
C6C C7C . 1.4818(14) ?
C7C C8C . 1.4786(14) ?
C8C C13C . 1.4004(14) ?
C8C C9C . 1.4076(14) ?
C9C C10C . 1.3800(15) ?
C9C H9CA . 0.9300 ?
C10C C11C . 1.3931(17) ?
C10C H10C . 0.9300 ?
C11C C12C . 1.3889(15) ?
C11C H11C . 0.9300 ?
C12C C13C . 1.4047(14) ?
C12C H12C . 0.9300 ?
C13C C14C . 1.5260(14) ?
C14C C15C . 1.5485(14) ?
C14C C16C . 1.5494(14) ?
C15C H15G . 0.9600 ?
C15C H15H . 0.9600 ?
C15C H15I . 0.9600 ?
C16C H16G . 0.9600 ?
C16C H16H . 0.9600 ?
C16C H16I . 0.9600 ?

loop_
_geom_hbond_atom_site_label_D
_geom_hbond_atom_site_label_H
_geom_hbond_atom_site_label_A
_geom_hbond_site_symmetry_A
_geom_hbond_distance_DH
_geom_hbond_distance_HA
_geom_hbond_distance_DA
_geom_hbond_angle_DHA
_geom_hbond_publ_flag
C10A H10A O1C 1_455 0.9300 2.5200 3.4097(16) 160.00 yes
C10C H10C O1B 2_665 0.9300 2.5900 3.4374(18) 151.00 yes
C3C H3CA O1A 2_766 0.9300 2.4500 3.2287(17) 141.00 yes
C15B H15D O1B 2_665 0.9600 2.4300 3.3568(18) 161.00 yes
C16A H16A O1A 2_676 0.9600 2.4800 3.3934(16) 159.00 yes
C3A H3AA Cg13 1_565 0.9300 2.6900 3.3996(14) 134.00 yes
C3B H3BA Cg13 2_765 0.9300 2.7700 3.3715(14) 123.00 yes
C15A H15B Cg15 1_565 0.9600 2.7100 3.4915(15) 139.00 yes
C15C H15G Cg1 1_545 0.9600 2.9600 3.8656(13) 158.00 yes
C16C H16G Cg7 2_765 0.9600 2.9100 3.7432(14) 145.00 yes

loop_
_geom_torsion_atom_site_label_1
_geom_torsion_atom_site_label_2
_geom_torsion_atom_site_label_3
_geom_torsion_atom_site_label_4
_geom_torsion_site_symmetry_1
_geom_torsion_site_symmetry_2
_geom_torsion_site_symmetry_3
_geom_torsion_site_symmetry_4
_geom_torsion
_geom_torsion_publ_flag
C6A C1A C2A C3A . . . . -0.26(15) ?
C14A C1A C2A C3A . . . . -177.26(9) ?
C1A C2A C3A C4A . . . . 1.80(16) ?
C2A C3A C4A C5A . . . . -1.52(16) ?
C3A C4A C5A C6A . . . . -0.26(16) ?
C2A C1A C6A C5A . . . . -1.52(14) ?
C14A C1A C6A C5A . . . . 175.40(9) ?
C2A C1A C6A C7A . . . . 176.71(9) ?
C14A C1A C6A C7A . . . . -6.38(14) ?
C4A C5A C6A C1A . . . . 1.81(15) ?
C4A C5A C6A C7A . . . . -176.48(10) ?
C1A C6A C7A O1A . . . . 175.70(10) ?
C5A C6A C7A O1A . . . . -6.02(15) ?
C1A C6A C7A C8A . . . . -4.97(14) ?
C5A C6A C7A C8A . . . . 173.31(9) ?
O1A C7A C8A C13A . . . . -172.58(10) ?
C6A C7A C8A C13A . . . . 8.10(14) ?
O1A C7A C8A C9A . . . . 6.77(15) ?
C6A C7A C8A C9A . . . . -172.56(9) ?
C13A C8A C9A C10A . . . . 0.37(15) ?
C7A C8A C9A C10A . . . . -178.98(9) ?
C8A C9A C10A C11A . . . . 1.02(16) ?
C9A C10A C11A C12A . . . . -0.68(16) ?
C10A C11A C12A C13A . . . . -1.05(17) ?
C9A C8A C13A C12A . . . . -2.02(15) ?
C7A C8A C13A C12A . . . . 177.31(9) ?
C9A C8A C13A C14A . . . . -179.17(9) ?
C7A C8A C13A C14A . . . . 0.16(15) ?
C11A C12A C13A C8A . . . . 2.37(16) ?
C11A C12A C13A C14A . . . . 179.62(10) ?
C8A C13A C14A C1A . . . . -10.51(13) ?
C12A C13A C14A C1A . . . . 172.40(9) ?
C8A C13A C14A C16A . . . . -133.28(10) ?
C12A C13A C14A C16A . . . . 49.63(12) ?
C8A C13A C14A C15A . . . . 108.59(11) ?
C12A C13A C14A C15A . . . . -68.50(12) ?
C2A C1A C14A C13A . . . . -169.52(9) ?
C6A C1A C14A C13A . . . . 13.65(13) ?
C2A C1A C14A C16A . . . . -46.94(12) ?
C6A C1A C14A C16A . . . . 136.23(10) ?
C2A C1A C14A C15A . . . . 71.40(12) ?
C6A C1A C14A C15A . . . . -105.43(11) ?
C6B C1B C2B C3B . . . . -0.66(16) ?
C14B C1B C2B C3B . . . . -177.93(10) ?
C1B C2B C3B C4B . . . . 1.40(17) ?
C2B C3B C4B C5B . . . . -0.92(17) ?
C3B C4B C5B C6B . . . . -0.26(17) ?
C2B C1B C6B C5B . . . . -0.53(15) ?
C14B C1B C6B C5B . . . . 176.64(9) ?
C2B C1B C6B C7B . . . . 177.92(9) ?
C14B C1B C6B C7B . . . . -4.92(15) ?
C4B C5B C6B C1B . . . . 1.00(16) ?
C4B C5B C6B C7B . . . . -177.50(10) ?
C1B C6B C7B O1B . . . . 176.03(10) ?
C5B C6B C7B O1B . . . . -5.48(15) ?
C1B C6B C7B C8B . . . . -4.30(15) ?
C5B C6B C7B C8B . . . . 174.19(9) ?
O1B C7B C8B C13B . . . . -173.65(10) ?
C6B C7B C8B C13B . . . . 6.68(14) ?
O1B C7B C8B C9B . . . . 5.42(15) ?
C6B C7B C8B C9B . . . . -174.25(9) ?
C13B C8B C9B C10B . . . . 0.44(16) ?
C7B C8B C9B C10B . . . . -178.64(10) ?
C8B C9B C10B C11B . . . . 0.04(16) ?
C9B C10B C11B C12B . . . . -0.10(16) ?
C10B C11B C12B C13B . . . . -0.32(16) ?
C9B C8B C13B C12B . . . . -0.83(15) ?
C7B C8B C13B C12B . . . . 178.22(9) ?
C9B C8B C13B C14B . . . . -178.93(9) ?
C7B C8B C13B C14B . . . . 0.12(15) ?
C11B C12B C13B C8B . . . . 0.77(15) ?
C11B C12B C13B C14B . . . . 178.93(10) ?
C6B C1B C14B C13B . . . . 10.95(14) ?
C2B C1B C14B C13B . . . . -171.94(9) ?
C6B C1B C14B C15B . . . . 133.38(10) ?
C2B C1B C14B C15B . . . . -49.51(12) ?
C6B C1B C14B C16B . . . . -108.02(11) ?
C2B C1B C14B C16B . . . . 69.10(12) ?
C8B C13B C14B C1B . . . . -8.51(14) ?
C12B C13B C14B C1B . . . . 173.42(9) ?
C8B C13B C14B C15B . . . . -131.14(10) ?
C12B C13B C14B C15B . . . . 50.80(12) ?
C8B C13B C14B C16B . . . . 110.33(11) ?
C12B C13B C14B C16B . . . . -67.73(12) ?
C6C C1C C2C C3C . . . . 1.30(16) ?
C14C C1C C2C C3C . . . . -178.80(10) ?
C1C C2C C3C C4C . . . . -0.35(17) ?
C2C C3C C4C C5C . . . . -0.68(18) ?
C3C C4C C5C C6C . . . . 0.72(18) ?
C2C C1C C6C C5C . . . . -1.25(15) ?
C14C C1C C6C C5C . . . . 178.85(9) ?
C2C C1C C6C C7C . . . . 179.17(9) ?
C14C C1C C6C C7C . . . . -0.73(15) ?
C4C C5C C6C C1C . . . . 0.27(16) ?
C4C C5C C6C C7C . . . . 179.86(10) ?
C1C C6C C7C O1C . . . . -178.21(10) ?
C5C C6C C7C O1C . . . . 2.20(16) ?
C1C C6C C7C C8C . . . . 2.14(14) ?
C5C C6C C7C C8C . . . . -177.45(9) ?
O1C C7C C8C C13C . . . . 179.49(10) ?
C6C C7C C8C C13C . . . . -0.86(14) ?
O1C C7C C8C C9C . . . . -1.52(15) ?
C6C C7C C8C C9C . . . . 178.13(9) ?
C13C C8C C9C C10C . . . . 0.14(16) ?
C7C C8C C9C C10C . . . . -178.85(10) ?
C8C C9C C10C C11C . . . . 0.35(16) ?
C9C C10C C11C C12C . . . . -0.69(17) ?
C10C C11C C12C C13C . . . . 0.55(17) ?
C9C C8C C13C C12C . . . . -0.28(14) ?
C7C C8C C13C C12C . . . . 178.68(9) ?
C9C C8C C13C C14C . . . . 179.19(9) ?
C7C C8C C13C C14C . . . . -1.85(15) ?
C11C C12C C13C C8C . . . . -0.06(15) ?
C11C C12C C13C C14C . . . . -179.55(10) ?
C6C C1C C14C C13C . . . . -1.78(13) ?
C2C C1C C14C C13C . . . . 178.33(9) ?
C6C C1C C14C C15C . . . . -122.91(10) ?
C2C C1C C14C C15C . . . . 57.19(12) ?
C6C C1C C14C C16C . . . . 118.17(10) ?
C2C C1C C14C C16C . . . . -61.73(12) ?
C8C C13C C14C C1C . . . . 3.08(13) ?
C12C C13C C14C C1C . . . . -177.46(9) ?
C8C C13C C14C C15C . . . . 124.05(10) ?
C12C C13C C14C C15C . . . . -56.49(12) ?
C8C C13C C14C C16C . . . . -117.03(10) ?
C12C C13C C14C C16C . . . . 62.43(12) ?
